data_4331814
loop_
_publ_author_name
'Papish, Elizabeth T.'
'Taylor, Michael T.'
'Jernigan, Finith E.'
'Rodig, Michael J.'
'Shawhan, Robert R.'
'Yap, Glenn P. A.'
'Jov\'e, Fernando A.'

_publ_section_title
;
 Synthesis of Zinc, Copper, Nickel, Cobalt, and Iron Complexes Using
 Tris(pyrazolyl)methane Sulfonate Ligands:&#x00A0; A Structural Model for
 N,N,O Binding in Metalloenzymes
;
_journal_issue 5
_journal_name_full 'Inorganic Chemistry'
_journal_page_first 2242
_journal_page_last 2250
_journal_paper_doi 10.1021/ic051579a
_journal_volume 45
_journal_year 2006
_chemical_formula_sum 'C38 H54 Cu N12 O6 S2'
_chemical_formula_weight 902.59
_chemical_name_systematic
; 
 ? 
;
_space_group_IT_number 14
_symmetry_cell_setting monoclinic
_symmetry_space_group_name_Hall '-P 2ybc'
_symmetry_space_group_name_H-M 'P 1 21/c 1'
_atom_sites_solution_hydrogens geom
_atom_sites_solution_primary direct
_atom_sites_solution_secondary difmap
_audit_creation_method SHELXL-97
_cell_angle_alpha 90.00
_cell_angle_beta 94.147(4)
_cell_angle_gamma 90.00
_cell_formula_units_Z 2
_cell_length_a 8.759(3)
_cell_length_b 10.494(3)
_cell_length_c 23.053(7)
_cell_measurement_reflns_used 1005
_cell_measurement_temperature 120(2)
_cell_measurement_theta_max 27.49
_cell_measurement_theta_min 2.63
_cell_volume 2113.4(11)
_computing_cell_refinement 'SHELXTL, Sheldrick (2001)'
_computing_data_collection 'SMART, Bruker (2002)'
_computing_data_reduction 'SHELXTL, Sheldrick (2001)'
_computing_molecular_graphics 'SHELXTL, Sheldrick (2001)'
_computing_publication_material 'SHELXTL, Sheldrick (2001)'
_computing_structure_refinement 'SHELXL-97 (Sheldrick, 1997)'
_computing_structure_solution 'SHELXS-97 (Sheldrick, 1990)'
_diffrn_ambient_temperature 120(2)
_diffrn_detector_area_resol_mean 836.6
_diffrn_measured_fraction_theta_full 0.944
_diffrn_measured_fraction_theta_max 0.944
_diffrn_measurement_device_type 'Bruker AXS APEX diffractometer'
_diffrn_measurement_method \w
_diffrn_radiation_monochromator graphite
_diffrn_radiation_source 'fine-focus sealed tube'
_diffrn_radiation_type MoK\a
_diffrn_radiation_wavelength 0.71073
_diffrn_reflns_av_R_equivalents 0.0513
_diffrn_reflns_av_sigmaI/netI 0.0366
_diffrn_reflns_limit_h_max 11
_diffrn_reflns_limit_h_min -11
_diffrn_reflns_limit_k_max 13
_diffrn_reflns_limit_k_min -13
_diffrn_reflns_limit_l_max 30
_diffrn_reflns_limit_l_min -30
_diffrn_reflns_number 23193
_diffrn_reflns_theta_full 28.29
_diffrn_reflns_theta_max 28.29
_diffrn_reflns_theta_min 1.77
_diffrn_standards_decay_% <1
_exptl_absorpt_coefficient_mu 0.676
_exptl_absorpt_correction_T_max 0.8766
_exptl_absorpt_correction_T_min 0.7737
_exptl_absorpt_correction_type multi-scan
_exptl_absorpt_process_details 'SADABS, Sheldrick (2003)'
_exptl_crystal_colour light
_exptl_crystal_density_diffrn 1.418
_exptl_crystal_density_method 'not measured'
_exptl_crystal_description blocks
_exptl_crystal_F_000 950
_exptl_crystal_size_max 0.40
_exptl_crystal_size_mid 0.30
_exptl_crystal_size_min 0.20
_refine_diff_density_max 0.677
_refine_diff_density_min -0.301
_refine_diff_density_rms 0.092
_refine_ls_extinction_method none
_refine_ls_goodness_of_fit_ref 1.042
_refine_ls_hydrogen_treatment constr
_refine_ls_matrix_type full
_refine_ls_number_parameters 274
_refine_ls_number_reflns 4948
_refine_ls_number_restraints 0
_refine_ls_restrained_S_all 1.042
_refine_ls_R_factor_all 0.0488
_refine_ls_R_factor_gt 0.0428
_refine_ls_shift/su_max 0.000
_refine_ls_shift/su_mean 0.000
_refine_ls_structure_factor_coef Fsqd
_refine_ls_weighting_details 'calc w=1/[\s^2^(Fo^2^)+(0.1000P)^2^] where P=(Fo^2^+2Fc^2^)/3'
_refine_ls_weighting_scheme calc
_refine_ls_wR_factor_gt 0.1269
_refine_ls_wR_factor_ref 0.1336
_reflns_number_gt 4404
_reflns_number_total 4948
_reflns_threshold_expression >2sigma(I)
_cod_data_source_file ic051579asup6.cif
_cod_data_source_block lizp006
_cod_depositor_comments
;
The following automatic conversions were performed:

'_symmetry_cell_setting' value 'Monoclinic' changed to 'monoclinic'
according to /home/saulius/struct/CIF-dictionaries/cif_core.dic
dictionary named 'cif_core.dic' version 2.4.2 from 2011-04-26.

Automatic conversion script
Id: cif_fix_values 1891 2012-01-12 08:04:46Z andrius 
;
_cod_original_cell_volume 2113.5(10)
_cod_original_sg_symbol_H-M P2(1)/c
_cod_database_code 4331814

loop_
_symmetry_equiv_pos_as_xyz
'x, y, z'
'-x, y+1/2, -z+1/2'
'-x, -y, -z'
'x, -y-1/2, z-1/2'

loop_
_atom_site_label
_atom_site_type_symbol
_atom_site_fract_x
_atom_site_fract_y
_atom_site_fract_z
_atom_site_U_iso_or_equiv
_atom_site_adp_type
_atom_site_occupancy
_atom_site_symmetry_multiplicity
_atom_site_calc_flag
_atom_site_refinement_flags
Cu Cu 0.5000 0.0000 0.0000 0.01522(12) Uani 1 2 d S
S1 S 0.37702(5) 0.16460(4) -0.117053(19) 0.01926(14) Uani 1 1 d .
O1 O 0.34266(15) 0.06842(13) -0.07471(6) 0.0222(3) Uani 1 1 d .
O2 O 0.30956(16) 0.28736(14) -0.10785(6) 0.0252(3) Uani 1 1 d .
O3 O 0.36833(17) 0.11832(15) -0.17591(6) 0.0265(3) Uani 1 1 d .
N1 N 0.66901(19) -0.01472(14) -0.05558(7) 0.0165(3) Uani 1 1 d .
N2 N 0.66959(17) 0.07234(14) -0.09993(6) 0.0170(3) Uani 1 1 d .
N3 N 0.7976(2) 0.31167(16) -0.13195(7) 0.0240(4) Uani 1 1 d .
N4 N 0.64530(18) 0.27916(15) -0.13898(7) 0.0205(3) Uani 1 1 d .
N5 N 0.57714(17) 0.18070(14) 0.00916(6) 0.0167(3) Uani 1 1 d .
N6 N 0.60437(18) 0.24894(15) -0.04017(7) 0.0181(3) Uani 1 1 d .
C1 C 0.5851(2) 0.19276(17) -0.09838(8) 0.0178(4) Uani 1 1 d .
C2 C 0.7635(2) 0.0338(2) -0.14053(8) 0.0234(4) Uani 1 1 d .
H2A H 0.7818 0.0774 -0.1755 0.028 Uiso 1 1 calc R
C3 C 0.8271(2) -0.07890(19) -0.12214(9) 0.0232(4) Uani 1 1 d .
H3A H 0.8975 -0.1291 -0.1418 0.028 Uiso 1 1 calc R
C4 C 0.7684(2) -0.10624(17) -0.06852(8) 0.0182(4) Uani 1 1 d .
C5 C 0.8148(2) -0.21162(18) -0.02675(8) 0.0210(4) Uani 1 1 d .
H5A H 0.7278 -0.2293 -0.0021 0.025 Uiso 1 1 calc R
C6 C 0.8532(3) -0.33413(19) -0.05827(10) 0.0295(5) Uani 1 1 d .
H6A H 0.7636 -0.3621 -0.0829 0.044 Uiso 1 1 calc R
H6B H 0.8820 -0.4005 -0.0297 0.044 Uiso 1 1 calc R
H6C H 0.9387 -0.3184 -0.0825 0.044 Uiso 1 1 calc R
C7 C 0.9538(2) -0.1699(2) 0.01308(9) 0.0272(4) Uani 1 1 d .
H7A H 0.9283 -0.0924 0.0341 0.041 Uiso 1 1 calc R
H7B H 1.0403 -0.1528 -0.0104 0.041 Uiso 1 1 calc R
H7C H 0.9814 -0.2379 0.0410 0.041 Uiso 1 1 calc R
C8 C 0.5720(2) 0.34378(19) -0.18423(8) 0.0226(4) Uani 1 1 d .
H8A H 0.4667 0.3379 -0.1970 0.027 Uiso 1 1 calc R
C9 C 0.6791(2) 0.41831(19) -0.20748(8) 0.0242(4) Uani 1 1 d .
H9A H 0.6640 0.4743 -0.2398 0.029 Uiso 1 1 calc R
C10 C 0.8174(2) 0.39522(18) -0.17373(8) 0.0215(4) Uani 1 1 d .
C11 C 0.9732(2) 0.4496(2) -0.18199(9) 0.0271(4) Uani 1 1 d .
H11A H 1.0269 0.4647 -0.1428 0.033 Uiso 1 1 calc R
C12 C 0.9607(3) 0.5756(2) -0.21430(11) 0.0369(5) Uani 1 1 d .
H12A H 0.9009 0.6358 -0.1926 0.055 Uiso 1 1 calc R
H12B H 0.9098 0.5621 -0.2531 0.055 Uiso 1 1 calc R
H12C H 1.0634 0.6104 -0.2180 0.055 Uiso 1 1 calc R
C13 C 1.0677(3) 0.3552(3) -0.21527(10) 0.0359(5) Uani 1 1 d .
H13A H 1.0787 0.2752 -0.1934 0.054 Uiso 1 1 calc R
H13B H 1.1692 0.3913 -0.2200 0.054 Uiso 1 1 calc R
H13C H 1.0157 0.3387 -0.2536 0.054 Uiso 1 1 calc R
C14 C 0.6408(2) 0.37032(19) -0.02641(9) 0.0252(4) Uani 1 1 d .
H14A H 0.6618 0.4359 -0.0531 0.030 Uiso 1 1 calc R
C15 C 0.6424(2) 0.38283(19) 0.03245(9) 0.0250(4) Uani 1 1 d .
H15A H 0.6651 0.4575 0.0547 0.030 Uiso 1 1 calc R
C16 C 0.6034(2) 0.26245(18) 0.05340(8) 0.0189(4) Uani 1 1 d .
C17 C 0.6068(2) 0.21956(19) 0.11590(8) 0.0200(4) Uani 1 1 d .
H17A H 0.5413 0.1420 0.1184 0.024 Uiso 1 1 calc R
C18 C 0.7716(2) 0.1856(2) 0.13628(9) 0.0259(4) Uani 1 1 d .
H18A H 0.8103 0.1212 0.1103 0.039 Uiso 1 1 calc R
H18B H 0.7747 0.1517 0.1760 0.039 Uiso 1 1 calc R
H18C H 0.8357 0.2621 0.1357 0.039 Uiso 1 1 calc R
C19 C 0.5471(3) 0.3239(2) 0.15501(10) 0.0356(5) Uani 1 1 d .
H19A H 0.4405 0.3436 0.1423 0.053 Uiso 1 1 calc R
H19B H 0.6098 0.4007 0.1523 0.053 Uiso 1 1 calc R
H19C H 0.5529 0.2940 0.1954 0.053 Uiso 1 1 calc R

loop_
_atom_site_aniso_label
_atom_site_aniso_U_11
_atom_site_aniso_U_22
_atom_site_aniso_U_33
_atom_site_aniso_U_23
_atom_site_aniso_U_13
_atom_site_aniso_U_12
Cu 0.01519(19) 0.01542(18) 0.01513(19) -0.00067(10) 0.00176(12) -0.00121(10)
S1 0.0179(2) 0.0229(3) 0.0166(2) 0.00064(17) -0.00166(17) 0.00039(17)
O1 0.0194(7) 0.0263(7) 0.0207(7) 0.0032(5) -0.0011(5) -0.0019(5)
O2 0.0227(7) 0.0265(7) 0.0261(7) 0.0021(6) 0.0007(6) 0.0054(6)
O3 0.0262(7) 0.0347(8) 0.0182(7) -0.0035(6) -0.0020(5) -0.0031(6)
N1 0.0172(8) 0.0152(7) 0.0169(8) 0.0017(5) 0.0001(6) -0.0009(5)
N2 0.0172(7) 0.0185(8) 0.0156(7) 0.0021(6) 0.0024(6) 0.0005(6)
N3 0.0216(8) 0.0285(9) 0.0215(8) 0.0055(7) -0.0023(6) -0.0056(7)
N4 0.0204(8) 0.0215(8) 0.0191(8) 0.0050(6) -0.0005(6) -0.0024(6)
N5 0.0169(7) 0.0192(8) 0.0140(7) 0.0003(6) 0.0005(6) -0.0001(6)
N6 0.0209(8) 0.0193(7) 0.0140(7) 0.0027(6) 0.0000(6) -0.0009(6)
C1 0.0202(9) 0.0175(8) 0.0157(8) 0.0016(7) 0.0006(7) 0.0002(7)
C2 0.0251(10) 0.0278(10) 0.0178(9) 0.0009(8) 0.0047(7) 0.0014(8)
C3 0.0229(9) 0.0253(10) 0.0221(9) -0.0009(7) 0.0058(7) 0.0026(8)
C4 0.0149(8) 0.0184(8) 0.0215(9) -0.0016(7) 0.0011(7) -0.0008(6)
C5 0.0174(9) 0.0213(9) 0.0245(9) 0.0034(7) 0.0041(7) 0.0009(7)
C6 0.0319(11) 0.0189(9) 0.0384(12) 0.0013(8) 0.0065(9) 0.0007(8)
C7 0.0241(10) 0.0290(11) 0.0278(10) 0.0041(8) -0.0031(8) 0.0010(8)
C8 0.0248(10) 0.0261(10) 0.0167(8) 0.0041(7) -0.0003(7) 0.0045(8)
C9 0.0287(10) 0.0252(10) 0.0190(9) 0.0057(7) 0.0031(8) 0.0025(8)
C10 0.0288(10) 0.0190(9) 0.0170(8) -0.0011(7) 0.0035(7) -0.0021(7)
C11 0.0300(11) 0.0323(11) 0.0187(9) 0.0026(8) -0.0004(8) -0.0098(9)
C12 0.0430(13) 0.0334(12) 0.0342(12) 0.0049(10) 0.0023(10) -0.0123(10)
C13 0.0277(11) 0.0487(14) 0.0312(11) 0.0007(10) 0.0011(9) 0.0017(10)
C14 0.0328(11) 0.0176(9) 0.0246(10) 0.0007(7) -0.0005(8) -0.0024(8)
C15 0.0322(11) 0.0189(9) 0.0236(9) -0.0023(7) -0.0013(8) -0.0027(8)
C16 0.0161(8) 0.0218(9) 0.0186(9) -0.0033(7) -0.0006(7) -0.0001(7)
C17 0.0197(9) 0.0252(10) 0.0151(8) -0.0036(7) 0.0004(7) -0.0031(7)
C18 0.0225(10) 0.0332(11) 0.0212(9) 0.0016(8) -0.0032(8) -0.0049(8)
C19 0.0418(13) 0.0420(13) 0.0237(10) -0.0086(9) 0.0068(9) 0.0039(10)

loop_
_atom_type_symbol
_atom_type_description
_atom_type_scat_dispersion_real
_atom_type_scat_dispersion_imag
_atom_type_scat_source
C C 0.0033 0.0016 'International Tables Vol C Tables 4.2.6.8 and 6.1.1.4'
H H 0.0000 0.0000 'International Tables Vol C Tables 4.2.6.8 and 6.1.1.4'
N N 0.0061 0.0033 'International Tables Vol C Tables 4.2.6.8 and 6.1.1.4'
O O 0.0106 0.0060 'International Tables Vol C Tables 4.2.6.8 and 6.1.1.4'
S S 0.1246 0.1234 'International Tables Vol C Tables 4.2.6.8 and 6.1.1.4'
Cu Cu 0.3201 1.2651 'International Tables Vol C Tables 4.2.6.8 and 6.1.1.4'

loop_
_geom_angle_atom_site_label_1
_geom_angle_atom_site_label_2
_geom_angle_atom_site_label_3
_geom_angle
_geom_angle_site_symmetry_1
_geom_angle_site_symmetry_3
N5 Cu N5 180.00(9) . 3_655
N5 Cu N1 83.33(6) . .
N5 Cu N1 96.67(6) 3_655 .
N5 Cu N1 96.67(6) . 3_655
N5 Cu N1 83.33(6) 3_655 3_655
N1 Cu N1 180.00(8) . 3_655
N5 Cu O1 87.82(6) . .
N5 Cu O1 92.18(6) 3_655 .
N1 Cu O1 88.58(6) . .
N1 Cu O1 91.42(6) 3_655 .
N5 Cu O1 92.18(6) . 3_655
N5 Cu O1 87.82(6) 3_655 3_655
N1 Cu O1 91.42(6) . 3_655
N1 Cu O1 88.58(6) 3_655 3_655
O1 Cu O1 180.00(8) . 3_655
O3 S1 O2 116.56(9) . .
O3 S1 O1 113.61(9) . .
O2 S1 O1 114.59(9) . .
O3 S1 C1 104.79(8) . .
O2 S1 C1 103.22(8) . .
O1 S1 C1 101.64(8) . .
S1 O1 Cu 126.38(8) . .
C4 N1 N2 105.86(15) . .
C4 N1 Cu 134.99(12) . .
N2 N1 Cu 117.48(11) . .
C2 N2 N1 110.63(15) . .
C2 N2 C1 127.44(16) . .
N1 N2 C1 121.80(14) . .
C10 N3 N4 104.80(16) . .
C8 N4 N3 111.43(15) . .
C8 N4 C1 129.75(17) . .
N3 N4 C1 118.72(15) . .
C16 N5 N6 105.35(15) . .
C16 N5 Cu 135.95(13) . .
N6 N5 Cu 118.55(11) . .
C14 N6 N5 110.45(15) . .
C14 N6 C1 127.37(16) . .
N5 N6 C1 122.09(15) . .
N4 C1 N6 108.71(15) . .
N4 C1 N2 108.65(15) . .
N6 C1 N2 110.14(14) . .
N4 C1 S1 110.46(12) . .
N6 C1 S1 108.73(12) . .
N2 C1 S1 110.13(12) . .
N2 C2 C3 107.45(17) . .
C2 C3 C4 106.49(17) . .
N1 C4 C3 109.52(17) . .
N1 C4 C5 122.23(16) . .
C3 C4 C5 127.98(17) . .
C4 C5 C6 111.94(17) . .
C4 C5 C7 109.86(16) . .
C6 C5 C7 109.43(17) . .
C9 C8 N4 106.68(18) . .
C8 C9 C10 105.81(17) . .
N3 C10 C9 111.28(17) . .
N3 C10 C11 120.74(18) . .
C9 C10 C11 127.94(17) . .
C10 C11 C12 111.04(18) . .
C10 C11 C13 110.26(18) . .
C12 C11 C13 109.87(18) . .
N6 C14 C15 108.13(17) . .
C14 C15 C16 105.71(17) . .
N5 C16 C15 110.31(17) . .
N5 C16 C17 121.78(17) . .
C15 C16 C17 127.52(17) . .
C16 C17 C18 108.43(15) . .
C16 C17 C19 111.39(17) . .
C18 C17 C19 109.91(17) . .

loop_
_geom_bond_atom_site_label_1
_geom_bond_atom_site_label_2
_geom_bond_distance
_geom_bond_site_symmetry_2
Cu N5 2.0190(16) .
Cu N5 2.0190(16) 3_655
Cu N1 2.0326(17) .
Cu N1 2.0326(17) 3_655
Cu O1 2.2446(14) .
Cu O1 2.2446(14) 3_655
S1 O3 1.4380(15) .
S1 O2 1.4395(15) .
S1 O1 1.4507(14) .
S1 C1 1.866(2) .
N1 C4 1.344(2) .
N1 N2 1.371(2) .
N2 C2 1.352(2) .
N2 C1 1.466(2) .
N3 C10 1.323(2) .
N3 N4 1.375(2) .
N4 C8 1.365(2) .
N4 C1 1.431(2) .
N5 C16 1.340(2) .
N5 N6 1.379(2) .
N6 C14 1.346(2) .
N6 C1 1.464(2) .
C2 C3 1.362(3) .
C3 C4 1.403(3) .
C4 C5 1.503(3) .
C5 C6 1.526(3) .
C5 C7 1.535(3) .
C8 C9 1.361(3) .
C9 C10 1.412(3) .
C10 C11 1.504(3) .
C11 C12 1.518(3) .
C11 C13 1.532(3) .
C14 C15 1.362(3) .
C15 C16 1.403(3) .
C16 C17 1.508(3) .
C17 C18 1.528(3) .
C17 C19 1.534(3) .

loop_
_geom_torsion_atom_site_label_1
_geom_torsion_atom_site_label_2
_geom_torsion_atom_site_label_3
_geom_torsion_atom_site_label_4
_geom_torsion
_geom_torsion_site_symmetry_1
O3 S1 O1 Cu 119.76(10) .
O2 S1 O1 Cu -102.80(11) .
C1 S1 O1 Cu 7.76(12) .
N5 Cu O1 S1 36.74(11) .
N5 Cu O1 S1 -143.26(11) 3_655
N1 Cu O1 S1 -46.64(11) .
N1 Cu O1 S1 133.36(11) 3_655
O1 Cu O1 S1 -132(100) 3_655
N5 Cu N1 C4 142.79(19) .
N5 Cu N1 C4 -37.21(19) 3_655
N1 Cu N1 C4 -30(100) 3_655
O1 Cu N1 C4 -129.24(18) .
O1 Cu N1 C4 50.76(18) 3_655
N5 Cu N1 N2 -54.37(13) .
N5 Cu N1 N2 125.63(13) 3_655
N1 Cu N1 N2 133(100) 3_655
O1 Cu N1 N2 33.61(13) .
O1 Cu N1 N2 -146.39(13) 3_655
C4 N1 N2 C2 1.9(2) .
Cu N1 N2 C2 -165.55(13) .
C4 N1 N2 C1 -174.23(16) .
Cu N1 N2 C1 18.3(2) .
C10 N3 N4 C8 -0.9(2) .
C10 N3 N4 C1 -177.48(16) .
N5 Cu N5 C16 -82(100) 3_655
N1 Cu N5 C16 -138.74(19) .
N1 Cu N5 C16 41.26(19) 3_655
O1 Cu N5 C16 132.43(18) .
O1 Cu N5 C16 -47.57(18) 3_655
N5 Cu N5 N6 103(100) 3_655
N1 Cu N5 N6 46.37(13) .
N1 Cu N5 N6 -133.63(13) 3_655
O1 Cu N5 N6 -42.46(13) .
O1 Cu N5 N6 137.54(13) 3_655
C16 N5 N6 C14 -2.2(2) .
Cu N5 N6 C14 174.13(13) .
C16 N5 N6 C1 -178.88(15) .
Cu N5 N6 C1 -2.6(2) .
C8 N4 C1 N6 -115.4(2) .
N3 N4 C1 N6 60.5(2) .
C8 N4 C1 N2 124.8(2) .
N3 N4 C1 N2 -59.3(2) .
C8 N4 C1 S1 3.9(3) .
N3 N4 C1 S1 179.77(13) .
C14 N6 C1 N4 13.3(3) .
N5 N6 C1 N4 -170.65(15) .
C14 N6 C1 N2 132.19(19) .
N5 N6 C1 N2 -51.7(2) .
C14 N6 C1 S1 -107.04(19) .
N5 N6 C1 S1 69.05(18) .
C2 N2 C1 N4 -14.2(3) .
N1 N2 C1 N4 161.28(15) .
C2 N2 C1 N6 -133.16(19) .
N1 N2 C1 N6 42.3(2) .
C2 N2 C1 S1 106.92(19) .
N1 N2 C1 S1 -77.62(18) .
O3 S1 C1 N4 56.84(15) .
O2 S1 C1 N4 -65.65(14) .
O1 S1 C1 N4 175.35(12) .
O3 S1 C1 N6 176.05(12) .
O2 S1 C1 N6 53.56(14) .
O1 S1 C1 N6 -65.44(13) .
O3 S1 C1 N2 -63.18(13) .
O2 S1 C1 N2 174.33(12) .
O1 S1 C1 N2 55.33(13) .
N1 N2 C2 C3 -0.9(2) .
C1 N2 C2 C3 174.96(18) .
N2 C2 C3 C4 -0.4(2) .
N2 N1 C4 C3 -2.1(2) .
Cu N1 C4 C3 162.07(15) .
N2 N1 C4 C5 172.41(16) .
Cu N1 C4 C5 -23.4(3) .
C2 C3 C4 N1 1.6(2) .
C2 C3 C4 C5 -172.53(19) .
N1 C4 C5 C6 149.62(18) .
C3 C4 C5 C6 -36.9(3) .
N1 C4 C5 C7 -88.6(2) .
C3 C4 C5 C7 84.9(2) .
N3 N4 C8 C9 0.8(2) .
C1 N4 C8 C9 176.95(18) .
N4 C8 C9 C10 -0.4(2) .
N4 N3 C10 C9 0.6(2) .
N4 N3 C10 C11 -177.38(17) .
C8 C9 C10 N3 -0.1(2) .
C8 C9 C10 C11 177.7(2) .
N3 C10 C11 C12 -157.78(19) .
C9 C10 C11 C12 24.6(3) .
N3 C10 C11 C13 80.2(2) .
C9 C10 C11 C13 -97.4(2) .
N5 N6 C14 C15 1.7(2) .
C1 N6 C14 C15 178.18(18) .
N6 C14 C15 C16 -0.5(2) .
N6 N5 C16 C15 1.8(2) .
Cu N5 C16 C15 -173.52(14) .
N6 N5 C16 C17 -171.59(16) .
Cu N5 C16 C17 13.1(3) .
C14 C15 C16 N5 -0.8(2) .
C14 C15 C16 C17 172.10(19) .
N5 C16 C17 C18 91.7(2) .
C15 C16 C17 C18 -80.5(2) .
N5 C16 C17 C19 -147.18(19) .
C15 C16 C17 C19 40.6(3) .
